data_4346623
loop_
_publ_author_name
'Abramov, Pavel A.'
'Zemerova, Tatiana P.'
'Moroz, Nikolay K.'
'Kompankov, Nikolay B.'
'Zhdanov, Artem A.'
'Tsygankova, Alfiya R.'
'Vicent, Cristian'
'Sokolov, Maxim N.'

_publ_section_title
;
 Synthesis and Characterization of [(OH)TeNb5O18](6-) in Water Solution,
 Comparison with [Nb6O19](8-).
;
_journal_issue 4
_journal_name_full 'Inorganic chemistry'
_journal_page_first 1381
_journal_page_last 1389
_journal_paper_doi 10.1021/acs.inorgchem.5b01806
_journal_volume 55
_journal_year 2016
_chemical_formula_sum 'H26 K6 Na Nb5.5 O32 Te0.5'
_chemical_formula_weight 1370.60
_space_group_crystal_system triclinic
_space_group_IT_number 2
_space_group_name_Hall '-P 1'
_space_group_name_H-M_alt 'P -1'
_audit_creation_method SHELXL-2013
_cell_angle_alpha 82.836(3)
_cell_angle_beta 80.360(4)
_cell_angle_gamma 77.789(3)
_cell_formula_units_Z 2
_cell_length_a 9.7486(6)
_cell_length_b 10.4111(6)
_cell_length_c 16.5294(12)
_cell_measurement_temperature 296(2)
_cell_volume 1609.56(18)
_computing_cell_refinement 'SAINT (Bruker-AXS, 2004)'
_computing_data_collection 'APEX2 (Bruker-AXS, 2004)'
_computing_data_reduction 'SAINT (Bruker-AXS, 2004)'
_computing_molecular_graphics 'SHELXLE (Sheldrick, 2011)'
_computing_publication_material 'CIFTAB-97 (Sheldrick, 1998)'
_computing_structure_refinement 'SHELXL-2013 (Sheldrick, 2013)'
_computing_structure_solution 'SHELXS-2013 (Sheldrick, 2013)'
_diffrn_ambient_temperature 296(2)
_diffrn_detector_area_resol_mean 25
_diffrn_measured_fraction_theta_full 0.968
_diffrn_measured_fraction_theta_max 0.952
_diffrn_measurement_device_type 'Bruker Nonius X8Apex CCD'
_diffrn_measurement_method '\f scans'
_diffrn_radiation_monochromator graphite
_diffrn_radiation_probe x-ray
_diffrn_radiation_source 'fine-focus sealed tube'
_diffrn_radiation_type MoK\a
_diffrn_radiation_wavelength 0.71073
_diffrn_reflns_av_R_equivalents 0.0363
_diffrn_reflns_av_unetI/netI 0.0426
_diffrn_reflns_Laue_measured_fraction_full 0.968
_diffrn_reflns_Laue_measured_fraction_max 0.952
_diffrn_reflns_limit_h_max 12
_diffrn_reflns_limit_h_min -9
_diffrn_reflns_limit_k_max 13
_diffrn_reflns_limit_k_min -13
_diffrn_reflns_limit_l_max 21
_diffrn_reflns_limit_l_min -21
_diffrn_reflns_number 22723
_diffrn_reflns_point_group_measured_fraction_full 0.968
_diffrn_reflns_point_group_measured_fraction_max 0.952
_diffrn_reflns_theta_full 25.242
_diffrn_reflns_theta_max 27.610
_diffrn_reflns_theta_min 1.255
_diffrn_standards_decay_% 0
_diffrn_standards_number 0
_exptl_absorpt_coefficient_mu 3.239
_exptl_absorpt_correction_T_max 0.881
_exptl_absorpt_correction_T_min 0.697
_exptl_absorpt_correction_type multi-scan
_exptl_absorpt_process_details 'SADABS (Bruker-AXS, 2004)'
_exptl_crystal_colour colorless
_exptl_crystal_density_diffrn 2.828
_exptl_crystal_description plate
_exptl_crystal_F_000 1317
_exptl_crystal_size_max 0.120
_exptl_crystal_size_mid 0.120
_exptl_crystal_size_min 0.040
_refine_diff_density_max 0.798
_refine_diff_density_min -0.953
_refine_diff_density_rms 0.157
_refine_ls_extinction_method none
_refine_ls_goodness_of_fit_ref 1.047
_refine_ls_hydrogen_treatment undef
_refine_ls_matrix_type full
_refine_ls_number_parameters 406
_refine_ls_number_reflns 7135
_refine_ls_number_restraints 0
_refine_ls_restrained_S_all 1.047
_refine_ls_R_factor_all 0.0497
_refine_ls_R_factor_gt 0.0325
_refine_ls_shift/su_max 0.000
_refine_ls_shift/su_mean 0.000
_refine_ls_structure_factor_coef Fsqd
_refine_ls_weighting_details 'w=1/[\s^2^(Fo^2^)+(0.0305P)^2^+5.3519P] where P=(Fo^2^+2Fc^2^)/3'
_refine_ls_weighting_scheme calc
_refine_ls_wR_factor_gt 0.0733
_refine_ls_wR_factor_ref 0.0838
_reflns_Friedel_coverage 0.000
_reflns_number_gt 5527
_reflns_number_total 7135
_reflns_threshold_expression >2\s(I)
_cod_data_source_file ic5b01806_si_003.cif
_cod_data_source_block zt
_cod_original_cell_volume 1609.57(18)
_cod_original_formula_sum 'H26 K6 Na Nb5.50 O32 Te0.50'
_cod_database_code 4346623
_shelx_space_group_comment
;
The symmetry employed for this shelxl refinement is uniquely defined
by the following loop, which should always be used as a source of
symmetry information in preference to the above space-group names.
They are only intended as comments.
;
_shelx_estimated_absorpt_t_min 0.697
_shelx_estimated_absorpt_t_max 0.881
_shelxl_version_number 2013-4

loop_
_space_group_symop_operation_xyz
'x, y, z'
'-x, -y, -z'

loop_
_atom_site_label
_atom_site_type_symbol
_atom_site_fract_x
_atom_site_fract_y
_atom_site_fract_z
_atom_site_U_iso_or_equiv
_atom_site_adp_type
_atom_site_occupancy
_atom_site_site_symmetry_order
_atom_site_calc_flag
_atom_site_refinement_flags_occupancy
Nb1 Nb 0.31091(4) 0.37647(4) 0.31896(2) 0.01320(9) Uani 0.7 1 d P
Te1 Te 0.31091(4) 0.37647(4) 0.31896(2) 0.01320(9) Uani 0.3 1 d P
Nb2 Nb 0.29401(4) 0.06236(4) 0.32093(3) 0.01385(10) Uani 0.9 1 d P
Te2 Te 0.29401(4) 0.06236(4) 0.32093(3) 0.01385(10) Uani 0.1 1 d P
Nb3 Nb 0.01218(4) 0.29840(4) 0.29841(3) 0.01399(10) Uani 0.9 1 d P
Te3 Te 0.01218(4) 0.29840(4) 0.29841(3) 0.01399(10) Uani 0.1 1 d P
Nb4 Nb 0.19370(5) 0.44639(4) 0.13848(3) 0.01421(10) Uani 1 1 d .
Nb5 Nb 0.17550(5) 0.12486(4) 0.13885(3) 0.01509(10) Uani 1 1 d .
Nb6 Nb 0.48475(5) 0.20953(4) 0.16096(3) 0.01464(10) Uani 1 1 d .
K1 K -0.16477(13) 0.38131(12) 0.10492(8) 0.0272(3) Uani 1 1 d .
K2 K 0.66024(15) 0.12013(13) 0.35422(9) 0.0367(3) Uani 1 1 d .
K3 K 0.84854(15) -0.05763(13) 0.10054(8) 0.0326(3) Uani 1 1 d .
K4 K 0.52471(15) 0.66992(13) 0.37321(8) 0.0310(3) Uani 1 1 d .
K5 K 0.31103(15) 0.78147(13) 0.06367(9) 0.0332(3) Uani 1 1 d .
K6 K 0.11080(16) 0.24483(15) 0.52018(9) 0.0399(3) Uani 1 1 d .
Na1 Na 0.6268(2) -0.3089(2) 0.15955(13) 0.0245(5) Uani 1 1 d .
O1 O 0.0118(4) 0.4466(3) 0.2118(2) 0.0200(8) Uani 1 1 d .
O4 O 0.4795(4) 0.0616(3) 0.2504(2) 0.0185(8) Uani 1 1 d .
O6 O 0.1102(4) 0.3923(3) 0.3613(2) 0.0189(8) Uani 1 1 d .
O3 O 0.3832(4) 0.1145(3) 0.1005(2) 0.0187(8) Uani 1 1 d .
O5 O 0.2306(4) -0.0056(3) 0.2316(2) 0.0193(8) Uani 1 1 d .
O7 O 0.4933(4) 0.3205(3) 0.2505(2) 0.0162(7) Uani 1 1 d .
O2 O 0.3966(4) 0.3756(3) 0.0993(2) 0.0184(8) Uani 1 1 d .
O20 O 0.3435(4) 0.1998(3) 0.3805(2) 0.0184(8) Uani 1 1 d .
O19 O 0.2456(4) 0.2557(3) 0.2341(2) 0.0190(8) Uani 1 1 d .
O5W O -0.3378(4) 0.4969(4) 0.2472(2) 0.0280(9) Uani 1 1 d .
O18 O 0.1256(4) 0.0287(4) 0.0721(2) 0.0253(9) Uani 1 1 d .
O4W O 0.5689(4) -0.1210(4) 0.0683(2) 0.0305(10) Uani 1 1 d .
O17 O 0.1472(4) 0.3072(3) 0.0825(2) 0.0183(8) Uani 1 1 d .
O16 O 0.3618(4) 0.4749(3) 0.3879(2) 0.0236(8) Uani 1 1 d .
O3W O -0.4371(4) 0.5649(4) 0.0700(2) 0.0301(9) Uani 1 1 d .
O2W O -0.1418(4) 0.6707(4) 0.0808(2) 0.0305(10) Uani 1 1 d .
O1W O 0.6661(4) -0.1727(4) 0.2505(2) 0.0302(9) Uani 1 1 d .
O15 O 0.1560(4) 0.5906(3) 0.0704(2) 0.0240(9) Uani 1 1 d .
O14 O 0.0932(4) 0.1346(3) 0.3621(2) 0.0174(7) Uani 1 1 d .
O13 O 0.2613(4) 0.5123(3) 0.2307(2) 0.0189(8) Uani 1 1 d .
O12 O 0.3304(4) -0.0814(3) 0.3910(2) 0.0246(9) Uani 1 1 d .
O11 O -0.0036(4) 0.1889(3) 0.2126(2) 0.0178(7) Uani 1 1 d .
O10 O -0.1664(4) 0.3342(4) 0.3506(2) 0.0258(9) Uani 1 1 d .
O9 O 0.6604(4) 0.1820(4) 0.1084(2) 0.0227(8) Uani 1 1 d .
O6W O 0.1628(5) 0.7197(5) 0.4055(4) 0.0562(15) Uani 1 1 d .
O7W O 0.3797(4) 0.7319(4) 0.2245(3) 0.0294(9) Uani 1 1 d .
O8W O 0.0291(6) 0.3060(6) 0.7096(4) 0.0745(19) Uani 1 1 d .
O9W O 0.4135(5) 0.6752(4) 0.5370(3) 0.0372(11) Uani 1 1 d .
O10W O 0.5939(5) -0.1113(4) 0.4515(3) 0.0399(11) Uani 1 1 d .
O11W O 0.1328(5) -0.0243(4) 0.5477(3) 0.0385(11) Uani 1 1 d .
O12W O 0.2344(5) 0.4404(4) 0.5523(3) 0.0456(12) Uani 1 1 d .
O13W O 0.1104(6) 0.0343(5) 0.7398(3) 0.0525(13) Uani 1 1 d .

loop_
_atom_site_aniso_label
_atom_site_aniso_U_11
_atom_site_aniso_U_22
_atom_site_aniso_U_33
_atom_site_aniso_U_23
_atom_site_aniso_U_13
_atom_site_aniso_U_12
Nb1 0.01160(19) 0.01306(18) 0.0145(2) -0.00056(15) -0.00121(15) -0.00239(15)
Te1 0.01160(19) 0.01306(18) 0.0145(2) -0.00056(15) -0.00121(15) -0.00239(15)
Nb2 0.0119(2) 0.0140(2) 0.0158(2) -0.00117(16) -0.00241(16) -0.00295(16)
Te2 0.0119(2) 0.0140(2) 0.0158(2) -0.00117(16) -0.00241(16) -0.00295(16)
Nb3 0.0122(2) 0.0142(2) 0.0152(2) -0.00023(16) -0.00206(16) -0.00255(16)
Te3 0.0122(2) 0.0142(2) 0.0152(2) -0.00023(16) -0.00206(16) -0.00255(16)
Nb4 0.0120(2) 0.0151(2) 0.0154(2) 0.00049(17) -0.00216(17) -0.00346(17)
Nb5 0.0142(2) 0.0161(2) 0.0157(2) -0.00172(17) -0.00243(17) -0.00405(17)
Nb6 0.0112(2) 0.0159(2) 0.0165(2) -0.00125(17) -0.00097(17) -0.00309(17)
K1 0.0231(6) 0.0303(6) 0.0286(7) -0.0034(5) -0.0066(5) -0.0035(5)
K2 0.0340(7) 0.0328(7) 0.0466(9) -0.0061(6) -0.0185(7) -0.0026(6)
K3 0.0325(7) 0.0338(7) 0.0311(7) -0.0036(6) -0.0034(6) -0.0060(6)
K4 0.0357(7) 0.0306(6) 0.0277(7) -0.0037(5) -0.0019(6) -0.0104(6)
K5 0.0343(7) 0.0309(7) 0.0366(8) -0.0008(6) -0.0104(6) -0.0083(6)
K6 0.0373(8) 0.0464(8) 0.0365(8) -0.0008(6) 0.0000(6) -0.0155(7)
Na1 0.0294(12) 0.0213(10) 0.0229(11) -0.0021(9) -0.0039(9) -0.0054(9)
O1 0.0154(18) 0.0200(18) 0.023(2) 0.0016(15) -0.0010(15) -0.0024(14)
O4 0.0167(18) 0.0172(17) 0.0205(19) -0.0002(14) -0.0028(15) -0.0015(14)
O6 0.0196(19) 0.0180(17) 0.0171(18) -0.0032(14) -0.0003(15) -0.0003(15)
O3 0.0182(18) 0.0198(18) 0.0178(18) -0.0037(14) 0.0000(14) -0.0038(14)
O5 0.0209(19) 0.0176(17) 0.0217(19) -0.0011(15) -0.0047(15) -0.0081(15)
O7 0.0131(17) 0.0179(17) 0.0188(18) -0.0028(14) -0.0024(14) -0.0051(14)
O2 0.0179(18) 0.0182(17) 0.0183(19) 0.0014(14) 0.0003(14) -0.0057(14)
O20 0.0173(18) 0.0198(18) 0.0198(19) -0.0007(15) -0.0043(15) -0.0067(14)
O19 0.0186(18) 0.0203(17) 0.0169(18) 0.0007(14) -0.0006(14) -0.0037(14)
O5W 0.029(2) 0.025(2) 0.030(2) 0.0029(17) -0.0034(17) -0.0072(17)
O18 0.028(2) 0.028(2) 0.024(2) -0.0074(16) -0.0077(17) -0.0096(17)
O4W 0.039(2) 0.025(2) 0.024(2) -0.0007(17) -0.0027(18) -0.0007(18)
O17 0.0178(18) 0.0200(17) 0.0179(18) 0.0021(14) -0.0064(15) -0.0049(14)
O16 0.026(2) 0.0222(19) 0.024(2) -0.0048(16) -0.0040(16) -0.0069(16)
O3W 0.033(2) 0.036(2) 0.028(2) -0.0060(18) -0.0043(18) -0.0178(19)
O2W 0.024(2) 0.040(2) 0.024(2) -0.0016(18) -0.0025(17) 0.0003(18)
O1W 0.031(2) 0.029(2) 0.032(2) -0.0073(18) -0.0066(18) -0.0058(18)
O15 0.0215(19) 0.0223(19) 0.027(2) 0.0046(16) -0.0032(16) -0.0054(16)
O14 0.0157(17) 0.0211(18) 0.0157(18) 0.0001(14) -0.0025(14) -0.0053(14)
O13 0.0177(18) 0.0154(17) 0.023(2) 0.0000(14) -0.0027(15) -0.0040(14)
O12 0.025(2) 0.0208(18) 0.027(2) 0.0057(16) -0.0060(17) -0.0060(16)
O11 0.0153(17) 0.0210(18) 0.0194(19) -0.0029(15) -0.0041(14) -0.0064(14)
O10 0.0196(19) 0.028(2) 0.028(2) -0.0018(17) 0.0007(16) -0.0031(16)
O9 0.0177(19) 0.0266(19) 0.022(2) -0.0025(16) 0.0022(15) -0.0042(15)
O6W 0.038(3) 0.049(3) 0.080(4) -0.010(3) 0.009(3) -0.015(2)
O7W 0.026(2) 0.026(2) 0.036(2) -0.0035(18) -0.0004(18) -0.0072(17)
O8W 0.063(4) 0.058(4) 0.096(5) -0.022(3) -0.010(3) 0.010(3)
O9W 0.036(2) 0.048(3) 0.028(2) -0.001(2) -0.0033(19) -0.010(2)
O10W 0.035(3) 0.040(2) 0.046(3) 0.002(2) -0.009(2) -0.011(2)
O11W 0.039(3) 0.048(3) 0.033(2) 0.009(2) -0.013(2) -0.019(2)
O12W 0.057(3) 0.040(3) 0.041(3) -0.010(2) -0.006(2) -0.012(2)
O13W 0.053(3) 0.071(3) 0.045(3) -0.009(3) 0.001(2) -0.040(3)

loop_
_atom_type_symbol
_atom_type_description
_atom_type_scat_dispersion_real
_atom_type_scat_dispersion_imag
_atom_type_scat_source
O O 0.0106 0.0060 'International Tables Vol C Tables 4.2.6.8 and 6.1.1.4'
H H 0.0000 0.0000 'International Tables Vol C Tables 4.2.6.8 and 6.1.1.4'
K K 0.2009 0.2494 'International Tables Vol C Tables 4.2.6.8 and 6.1.1.4'
Nb Nb -2.0727 0.6215 'International Tables Vol C Tables 4.2.6.8 and 6.1.1.4'
Te Te -0.5308 1.6751 'International Tables Vol C Tables 4.2.6.8 and 6.1.1.4'
Na Na 0.0362 0.0249 'International Tables Vol C Tables 4.2.6.8 and 6.1.1.4'

loop_
_geom_angle_atom_site_label_1
_geom_angle_atom_site_label_2
_geom_angle_atom_site_label_3
_geom_angle
_geom_angle_site_symmetry_1
_geom_angle_site_symmetry_3
O16 Nb1 O6 100.04(16) . .
O16 Nb1 O13 99.93(16) . .
O6 Nb1 O13 88.92(14) . .
O16 Nb1 O7 100.73(16) . .
O6 Nb1 O7 159.22(15) . .
O13 Nb1 O7 88.17(14) . .
O16 Nb1 O20 100.90(16) . .
O6 Nb1 O20 88.14(14) . .
O13 Nb1 O20 159.16(15) . .
O7 Nb1 O20 87.29(14) . .
O16 Nb1 O19 179.42(15) . .
O6 Nb1 O19 79.40(14) . .
O13 Nb1 O19 79.91(14) . .
O7 Nb1 O19 79.82(14) . .
O20 Nb1 O19 79.27(14) . .
O16 Nb1 Nb3 134.14(12) . .
O6 Nb1 Nb3 34.11(11) . .
O13 Nb1 Nb3 82.83(11) . .
O7 Nb1 Nb3 125.13(11) . .
O20 Nb1 Nb3 83.20(11) . .
O19 Nb1 Nb3 45.30(9) . .
O16 Nb1 Nb2 135.33(11) . .
O6 Nb1 Nb2 82.48(10) . .
O13 Nb1 Nb2 124.74(11) . .
O7 Nb1 Nb2 82.31(10) . .
O20 Nb1 Nb2 34.43(11) . .
O19 Nb1 Nb2 44.84(8) . .
Nb3 Nb1 Nb2 60.591(13) . .
O16 Nb1 Nb4 133.47(11) . .
O6 Nb1 Nb4 83.10(11) . .
O13 Nb1 Nb4 33.55(11) . .
O7 Nb1 Nb4 83.14(10) . .
O20 Nb1 Nb4 125.63(11) . .
O19 Nb1 Nb4 46.36(9) . .
Nb3 Nb1 Nb4 60.737(13) . .
Nb2 Nb1 Nb4 91.195(15) . .
O16 Nb1 Nb6 134.05(12) . .
O6 Nb1 Nb6 125.90(11) . .
O13 Nb1 Nb6 82.30(10) . .
O7 Nb1 Nb6 33.34(11) . .
O20 Nb1 Nb6 82.76(10) . .
O19 Nb1 Nb6 46.50(9) . .
Nb3 Nb1 Nb6 91.793(16) . .
Nb2 Nb1 Nb6 60.970(13) . .
Nb4 Nb1 Nb6 61.142(13) . .
O16 Nb1 K6 81.81(12) . .
O6 Nb1 K6 47.13(10) . .
O13 Nb1 K6 134.89(10) . .
O7 Nb1 K6 136.23(10) . .
O20 Nb1 K6 49.94(10) . .
O19 Nb1 K6 97.90(9) . .
Nb3 Nb1 K6 66.07(3) . .
Nb2 Nb1 K6 67.42(3) . .
Nb4 Nb1 K6 126.42(3) . .
Nb6 Nb1 K6 128.16(3) . .
O12 Nb2 O5 102.64(17) . .
O12 Nb2 O14 101.63(15) . .
O5 Nb2 O14 88.78(15) . .
O12 Nb2 O4 102.62(15) . .
O5 Nb2 O4 88.24(15) . .
O14 Nb2 O4 155.63(14) . .
O12 Nb2 O20 101.24(16) . .
O5 Nb2 O20 156.12(14) . .
O14 Nb2 O20 86.66(14) . .
O4 Nb2 O20 86.35(15) . .
O12 Nb2 O19 177.54(16) . .
O5 Nb2 O19 79.66(14) . .
O14 Nb2 O19 77.45(13) . .
O4 Nb2 O19 78.22(13) . .
O20 Nb2 O19 76.47(13) . .
O12 Nb2 Nb1 134.99(13) . .
O5 Nb2 Nb1 122.36(10) . .
O14 Nb2 Nb1 80.41(10) . .
O4 Nb2 Nb1 80.83(10) . .
O20 Nb2 Nb1 33.76(10) . .
O19 Nb2 Nb1 42.71(9) . .
O12 Nb2 Nb3 134.67(12) . .
O5 Nb2 Nb3 82.02(10) . .
O14 Nb2 Nb3 33.04(10) . .
O4 Nb2 Nb3 122.67(9) . .
O20 Nb2 Nb3 81.41(10) . .
O19 Nb2 Nb3 44.45(8) . .
Nb1 Nb2 Nb3 59.106(13) . .
O12 Nb2 Nb5 134.75(13) . .
O5 Nb2 Nb5 32.12(10) . .
O14 Nb2 Nb5 82.39(10) . .
O4 Nb2 Nb5 82.28(10) . .
O20 Nb2 Nb5 124.01(10) . .
O19 Nb2 Nb5 47.54(9) . .
Nb1 Nb2 Nb5 90.248(15) . .
Nb3 Nb2 Nb5 60.717(13) . .
O12 Nb2 K2 84.80(13) . .
O5 Nb2 K2 132.87(11) . .
O14 Nb2 K2 135.87(11) . .
O4 Nb2 K2 45.19(11) . .
O20 Nb2 K2 49.52(10) . .
O19 Nb2 K2 94.28(9) . .
Nb1 Nb2 K2 65.86(2) . .
Nb3 Nb2 K2 124.93(2) . .
Nb5 Nb2 K2 123.35(3) . .
O12 Nb2 K6 85.52(13) . .
O5 Nb2 K6 136.42(11) . .
O14 Nb2 K6 47.83(11) . .
O4 Nb2 K6 132.23(11) . .
O20 Nb2 K6 46.12(10) . .
O19 Nb2 K6 92.21(9) . .
Nb1 Nb2 K6 62.44(2) . .
Nb3 Nb2 K6 63.71(2) . .
Nb5 Nb2 K6 124.39(3) . .
K2 Nb2 K6 90.12(3) . .
O10 Nb3 O1 101.53(15) . .
O10 Nb3 O11 102.58(17) . .
O1 Nb3 O11 87.15(15) . .
O10 Nb3 O14 102.04(15) . .
O1 Nb3 O14 156.43(14) . .
O11 Nb3 O14 88.08(14) . .
O10 Nb3 O6 101.36(17) . .
O1 Nb3 O6 88.19(15) . .
O11 Nb3 O6 156.06(14) . .
O14 Nb3 O6 86.87(14) . .
O10 Nb3 O19 178.10(17) . .
O1 Nb3 O19 78.63(13) . .
O11 Nb3 O19 79.32(14) . .
O14 Nb3 O19 77.80(13) . .
O6 Nb3 O19 76.75(13) . .
O10 Nb3 Nb1 134.71(14) . .
O1 Nb3 Nb1 81.70(11) . .
O11 Nb3 Nb1 122.71(10) . .
O14 Nb3 Nb1 81.53(11) . .
O6 Nb3 Nb1 33.36(10) . .
O19 Nb3 Nb1 43.40(9) . .
O10 Nb3 Nb2 135.15(12) . .
O1 Nb3 Nb2 123.31(10) . .
O11 Nb3 Nb2 81.31(10) . .
O14 Nb3 Nb2 33.12(10) . .
O6 Nb3 Nb2 81.71(9) . .
O19 Nb3 Nb2 44.72(8) . .
Nb1 Nb3 Nb2 60.303(13) . .
O10 Nb3 Nb4 134.03(12) . .
O1 Nb3 Nb4 32.50(10) . .
O11 Nb3 Nb4 81.25(10) . .
O14 Nb3 Nb4 123.93(10) . .
O6 Nb3 Nb4 82.24(10) . .
O19 Nb3 Nb4 46.15(8) . .
Nb1 Nb3 Nb4 60.367(14) . .
Nb2 Nb3 Nb4 90.817(15) . .
O10 Nb3 K1 83.78(13) . .
O1 Nb3 K1 48.15(12) . .
O11 Nb3 K1 48.18(10) . .
O14 Nb3 K1 135.59(11) . .
O6 Nb3 K1 135.72(10) . .
O19 Nb3 K1 97.67(9) . .
Nb1 Nb3 K1 124.96(2) . .
Nb2 Nb3 K1 124.88(2) . .
Nb4 Nb3 K1 64.70(2) . .
O10 Nb3 K6 83.89(13) . .
O1 Nb3 K6 133.04(12) . .
O11 Nb3 K6 137.74(10) . .
O14 Nb3 K6 50.05(11) . .
O6 Nb3 K6 45.55(10) . .
O19 Nb3 K6 94.61(9) . .
Nb1 Nb3 K6 63.80(2) . .
Nb2 Nb3 K6 66.44(2) . .
Nb4 Nb3 K6 123.80(3) . .
K1 Nb3 K6 167.46(3) . .
O15 Nb4 O1 102.98(15) . .
O15 Nb4 O17 103.64(16) . .
O1 Nb4 O17 87.25(15) . .
O15 Nb4 O2 102.63(15) . .
O1 Nb4 O2 154.38(14) . .
O17 Nb4 O2 87.40(15) . .
O15 Nb4 O13 103.03(16) . .
O1 Nb4 O13 86.98(15) . .
O17 Nb4 O13 153.33(14) . .
O2 Nb4 O13 86.65(15) . .
O15 Nb4 O19 178.09(16) . .
O1 Nb4 O19 76.67(13) . .
O17 Nb4 O19 78.24(13) . .
O2 Nb4 O19 77.71(12) . .
O13 Nb4 O19 75.09(13) . .
O15 Nb4 Nb1 135.52(13) . .
O1 Nb4 Nb1 80.34(11) . .
O17 Nb4 Nb1 120.84(10) . .
O2 Nb4 Nb1 81.00(10) . .
O13 Nb4 Nb1 32.49(9) . .
O19 Nb4 Nb1 42.60(9) . .
O15 Nb4 Nb3 135.41(12) . .
O1 Nb4 Nb3 32.43(10) . .
O17 Nb4 Nb3 80.78(10) . .
O2 Nb4 Nb3 121.95(10) . .
O13 Nb4 Nb3 80.43(10) . .
O19 Nb4 Nb3 44.25(8) . .
Nb1 Nb4 Nb3 58.897(13) . .
O15 Nb4 K1 85.61(13) . .
O1 Nb4 K1 47.35(11) . .
O17 Nb4 K1 49.03(10) . .
O2 Nb4 K1 136.08(11) . .
O13 Nb4 K1 134.02(10) . .
O19 Nb4 K1 95.44(9) . .
Nb1 Nb4 K1 122.51(2) . .
Nb3 Nb4 K1 63.70(2) . .
O15 Nb4 K5 37.93(13) . .
O1 Nb4 K5 118.82(10) . .
O17 Nb4 K5 134.31(10) . .
O2 Nb4 K5 82.02(10) . .
O13 Nb4 K5 70.31(10) . .
O19 Nb4 K5 140.62(10) . .
Nb1 Nb4 K5 101.22(3) . .
Nb3 Nb4 K5 141.18(3) . .
K1 Nb4 K5 122.11(3) . .
O18 Nb5 O5 103.14(16) . .
O18 Nb5 O17 104.73(16) . .
O5 Nb5 O17 152.13(15) . .
O18 Nb5 O11 104.51(16) . .
O5 Nb5 O11 87.34(14) . .
O17 Nb5 O11 85.65(14) . .
O18 Nb5 O3 103.48(16) . .
O5 Nb5 O3 86.84(14) . .
O17 Nb5 O3 86.82(14) . .
O11 Nb5 O3 152.00(15) . .
O18 Nb5 O19 178.94(15) . .
O5 Nb5 O19 75.81(13) . .
O17 Nb5 O19 76.32(13) . .
O11 Nb5 O19 75.36(13) . .
O3 Nb5 O19 76.66(13) . .
O18 Nb5 Nb2 134.73(12) . .
O5 Nb5 Nb2 31.59(11) . .
O17 Nb5 Nb2 120.53(11) . .
O11 Nb5 Nb2 80.27(10) . .
O3 Nb5 Nb2 80.49(10) . .
O19 Nb5 Nb2 44.22(8) . .
O18 Nb5 K5 43.49(12) . 1_545
O5 Nb5 K5 69.72(10) . 1_545
O17 Nb5 K5 133.89(10) . 1_545
O11 Nb5 K5 128.16(10) . 1_545
O3 Nb5 K5 74.67(10) . 1_545
O19 Nb5 K5 135.79(8) . 1_545
Nb2 Nb5 K5 97.90(2) . 1_545
O18 Nb5 K1 87.07(12) . .
O5 Nb5 K1 133.82(10) . .
O17 Nb5 K1 48.37(10) . .
O11 Nb5 K1 46.75(10) . .
O3 Nb5 K1 134.99(10) . .
O19 Nb5 K1 93.56(8) . .
Nb2 Nb5 K1 122.17(2) . .
K5 Nb5 K1 130.34(3) 1_545 .
O18 Nb5 K3 31.48(13) . 2_655
O5 Nb5 K3 128.53(11) . 2_655
O17 Nb5 K3 77.95(11) . 2_655
O11 Nb5 K3 118.70(11) . 2_655
O3 Nb5 K3 85.83(11) . 2_655
O19 Nb5 K3 149.48(8) . 2_655
Nb2 Nb5 K3 155.97(2) . 2_655
K5 Nb5 K3 59.21(3) 1_545 2_655
K1 Nb5 K3 81.27(3) . 2_655
O9 Nb6 O3 103.84(16) . .
O9 Nb6 O2 101.77(15) . .
O3 Nb6 O2 87.13(15) . .
O9 Nb6 O4 105.41(15) . .
O3 Nb6 O4 87.05(15) . .
O2 Nb6 O4 152.80(14) . .
O9 Nb6 O7 103.46(16) . .
O3 Nb6 O7 152.70(14) . .
O2 Nb6 O7 87.40(14) . .
O4 Nb6 O7 85.70(14) . .
O9 Nb6 O19 177.74(16) . .
O3 Nb6 O19 78.07(13) . .
O2 Nb6 O19 77.03(12) . .
O4 Nb6 O19 75.78(12) . .
O7 Nb6 O19 74.63(13) . .
O9 Nb6 Nb1 135.78(13) . .
O3 Nb6 Nb1 120.35(10) . .
O2 Nb6 Nb1 80.34(10) . .
O4 Nb6 Nb1 79.80(10) . .
O7 Nb6 Nb1 32.36(10) . .
O19 Nb6 Nb1 42.28(9) . .
O9 Nb6 K2 84.59(13) . .
O3 Nb6 K2 133.79(10) . .
O2 Nb6 K2 136.31(11) . .
O4 Nb6 K2 47.48(11) . .
O7 Nb6 K2 49.51(9) . .
O19 Nb6 K2 94.95(9) . .
Nb1 Nb6 K2 66.64(2) . .
O9 Nb6 K5 40.04(13) . 2_665
O3 Nb6 K5 75.55(10) . 2_665
O2 Nb6 K5 72.64(10) . 2_665
O4 Nb6 K5 131.01(10) . 2_665
O7 Nb6 K5 127.74(10) . 2_665
O19 Nb6 K5 140.37(9) . 2_665
Nb1 Nb6 K5 148.07(2) . 2_665
K2 Nb6 K5 124.62(3) . 2_665
O9 Nb6 K3 32.97(12) . .
O3 Nb6 K3 89.15(10) . .
O2 Nb6 K3 131.09(10) . .
O4 Nb6 K3 75.33(10) . .
O7 Nb6 K3 114.26(10) . .
O19 Nb6 K3 148.89(8) . .
Nb1 Nb6 K3 140.13(3) . .
K2 Nb6 K3 73.57(3) . .
K5 Nb6 K3 59.28(3) 2_665 .
O9 Nb6 K1 38.75(13) . 1_655
O3 Nb6 K1 135.76(10) . 1_655
O2 Nb6 K1 81.94(10) . 1_655
O4 Nb6 K1 119.73(11) . 1_655
O7 Nb6 K1 69.58(10) . 1_655
O19 Nb6 K1 139.00(9) . 1_655
Nb1 Nb6 K1 99.88(2) . 1_655
K2 Nb6 K1 76.72(3) . 1_655
K5 Nb6 K1 60.26(3) 2_665 1_655
K3 Nb6 K1 67.61(3) . 1_655
O15 K1 O5W 138.39(11) 2_565 .
O15 K1 O1 132.96(11) 2_565 .
O5W K1 O1 69.62(11) . .
O15 K1 O11 131.55(11) 2_565 .
O5W K1 O11 89.77(11) . .
O1 K1 O11 56.04(10) . .
O15 K1 O9 86.48(11) 2_565 1_455
O5W K1 O9 93.18(11) . 1_455
O1 K1 O9 136.66(11) . 1_455
O11 K1 O9 85.64(11) . 1_455
O15 K1 O17 89.56(11) 2_565 .
O5W K1 O17 124.81(12) . .
O1 K1 O17 55.66(10) . .
O11 K1 O17 55.30(10) . .
O9 K1 O17 120.78(10) 1_455 .
O15 K1 O3W 73.62(11) 2_565 .
O5W K1 O3W 65.22(11) . .
O1 K1 O3W 121.44(11) . .
O11 K1 O3W 151.00(11) . .
O9 K1 O3W 81.56(11) 1_455 .
O17 K1 O3W 151.66(11) . .
O15 K1 O2W 84.03(11) 2_565 .
O5W K1 O2W 74.68(11) . .
O1 K1 O2W 66.95(11) . .
O11 K1 O2W 122.73(11) . .
O9 K1 O2W 148.24(11) 1_455 .
O17 K1 O2W 89.43(11) . .
O3W K1 O2W 66.69(11) . .
O15 K1 Na1 101.58(8) 2_565 1_465
O5W K1 Na1 40.77(8) . 1_465
O1 K1 Na1 80.96(8) . 1_465
O11 K1 Na1 125.57(9) . 1_465
O9 K1 Na1 112.08(8) 1_455 1_465
O17 K1 Na1 126.52(9) . 1_465
O3W K1 Na1 40.48(9) . 1_465
O2W K1 Na1 41.52(8) . 1_465
O15 K1 Nb3 152.22(8) 2_565 .
O5W K1 Nb3 66.84(8) . .
O1 K1 Nb3 30.50(7) . .
O11 K1 Nb3 30.54(7) . .
O9 K1 Nb3 106.30(8) 1_455 .
O17 K1 Nb3 62.68(7) . .
O3W K1 Nb3 131.76(9) . .
O2W K1 Nb3 95.85(8) . .
Na1 K1 Nb3 96.32(5) 1_465 .
O15 K1 Nb4 104.72(9) 2_565 .
O5W K1 Nb4 98.43(9) . .
O1 K1 Nb4 30.13(7) . .
O11 K1 Nb4 62.85(7) . .
O9 K1 Nb4 146.15(8) 1_455 .
O17 K1 Nb4 30.45(7) . .
O3W K1 Nb4 132.10(9) . .
O2W K1 Nb4 65.56(8) . .
Na1 K1 Nb4 97.08(5) 1_465 .
Nb3 K1 Nb4 51.602(19) . .
O11W K2 O13W 72.01(15) 2_656 2_656
O11W K2 O10W 71.44(14) 2_656 .
O13W K2 O10W 90.54(14) 2_656 .
O11W K2 O4 147.18(13) 2_656 .
O13W K2 O4 87.90(13) 2_656 .
O10W K2 O4 83.42(13) . .
O11W K2 O9W 82.53(14) 2_656 2_666
O13W K2 O9W 143.70(15) 2_656 2_666
O10W K2 O9W 105.67(14) . 2_666
O4 K2 O9W 125.49(12) . 2_666
O11W K2 O7 155.40(13) 2_656 .
O13W K2 O7 111.87(14) 2_656 .
O10W K2 O7 131.27(13) . .
O4 K2 O7 56.32(10) . .
O9W K2 O7 81.67(11) 2_666 .
O11W K2 O20 136.12(13) 2_656 .
O13W K2 O20 143.15(14) 2_656 .
O10W K2 O20 81.15(12) . .
O4 K2 O20 55.61(10) . .
O9W K2 O20 72.53(12) 2_666 .
O7 K2 O20 54.64(9) . .
O11W K2 O10 72.10(12) 2_656 1_655
O13W K2 O10 90.75(13) 2_656 1_655
O10W K2 O10 141.13(13) . 1_655
O4 K2 O10 135.45(11) . 1_655
O9W K2 O10 56.31(12) 2_666 1_655
O7 K2 O10 83.45(10) . 1_655
O20 K2 O10 117.92(10) . 1_655
O11W K2 Nb6 159.47(11) 2_656 .
O13W K2 Nb6 88.00(12) 2_656 .
O10W K2 Nb6 114.50(11) . .
O4 K2 Nb6 31.09(7) . .
O9W K2 Nb6 112.87(9) 2_666 .
O7 K2 Nb6 31.54(7) . .
O20 K2 Nb6 63.87(7) . .
O10 K2 Nb6 104.37(8) 1_655 .
O11W K2 Nb2 140.39(11) 2_656 .
O13W K2 Nb2 113.05(11) 2_656 .
O10W K2 Nb2 69.29(10) . .
O4 K2 Nb2 29.47(7) . .
O9W K2 Nb2 103.10(10) 2_666 .
O7 K2 Nb2 62.20(7) . .
O20 K2 Nb2 30.74(7) . .
O10 K2 Nb2 143.24(8) 1_655 .
Nb6 K2 Nb2 52.03(2) . .
O9 K3 O13W 87.37(14) . 2_656
O9 K3 O18 90.48(11) . 2_655
O13W K3 O18 161.10(14) 2_656 2_655
O9 K3 O2W 140.98(13) . 1_645
O13W K3 O2W 109.51(14) 2_656 1_645
O18 K3 O2W 83.64(11) 2_655 1_645
O9 K3 O18 101.40(11) . 1_655
O13W K3 O18 78.01(13) 2_656 1_655
O18 K3 O18 84.03(12) 2_655 1_655
O2W K3 O18 116.17(11) 1_645 1_655
O9 K3 O1W 89.51(11) . .
O13W K3 O1W 58.92(13) 2_656 .
O18 K3 O1W 139.87(13) 2_655 .
O2W K3 O1W 71.71(11) 1_645 .
O18 K3 O1W 135.10(12) 1_655 .
O9 K3 O4W 76.22(11) . .
O13W K3 O4W 120.33(13) 2_656 .
O18 K3 O4W 77.17(11) 2_655 .
O2W K3 O4W 64.84(11) 1_645 .
O18 K3 O4W 160.99(11) 1_655 .
O1W K3 O4W 63.91(11) . .
O9 K3 Na1 105.06(9) . .
O13W K3 Na1 95.50(11) 2_656 .
O18 K3 Na1 103.18(10) 2_655 .
O2W K3 Na1 40.53(9) 1_645 .
O18 K3 Na1 152.44(9) 1_655 .
O1W K3 Na1 38.90(9) . .
O4W K3 Na1 39.39(8) . .
O9 K3 K5 45.02(8) . 2_665
O13W K3 K5 129.06(12) 2_656 2_665
O18 K3 K5 45.49(8) 2_655 2_665
O2W K3 K5 119.17(9) 1_645 2_665
O18 K3 K5 92.79(8) 1_655 2_665
O1W K3 K5 123.15(8) . 2_665
O4W K3 K5 72.02(8) . 2_665
Na1 K3 K5 111.36(5) . 2_665
O9 K3 Nb6 20.34(8) . .
O13W K3 Nb6 82.96(12) 2_656 .
O18 K3 Nb6 101.08(8) 2_655 .
O2W K3 Nb6 124.39(9) 1_645 .
O18 K3 Nb6 119.43(8) 1_655 .
O1W K3 Nb6 70.20(8) . .
O4W K3 Nb6 62.58(7) . .
Na1 K3 Nb6 85.69(4) . .
K5 K3 Nb6 58.20(3) 2_665 .
O9 K3 Nb5 98.56(9) . 2_655
O13W K3 Nb5 173.93(12) 2_656 2_655
O18 K3 Nb5 19.19(8) 2_655 2_655
O2W K3 Nb5 66.53(8) 1_645 2_655
O18 K3 Nb5 99.41(8) 1_655 2_655
O1W K3 Nb5 122.08(9) . 2_655
O4W K3 Nb5 62.84(8) . 2_655
Na1 K3 Nb5 84.26(5) . 2_655
K5 K3 Nb5 56.22(3) 2_665 2_655
Nb6 K3 Nb5 103.05(3) . 2_655
O9 K3 K3 98.18(9) . 2_755
O13W K3 K3 118.35(12) 2_656 2_755
O18 K3 K3 43.48(8) 2_655 2_755
O2W K3 K3 103.46(9) 1_645 2_755
O18 K3 K3 40.55(8) 1_655 2_755
O1W K3 K3 171.82(9) . 2_755
O4W K3 K3 120.59(9) . 2_755
Na1 K3 K3 139.67(7) . 2_755
K5 K3 K3 64.88(4) 2_665 2_755
Nb6 K3 K3 117.75(5) . 2_755
Nb5 K3 K3 59.72(3) 2_655 2_755
O9W K4 O16 80.51(13) . .
O9W K4 O12W 78.93(14) . 2_666
O16 K4 O12W 107.10(13) . 2_666
O9W K4 O1W 137.90(14) . 1_565
O16 K4 O1W 139.75(13) . 1_565
O12W K4 O1W 94.62(14) 2_666 1_565
O9W K4 O12 72.78(12) . 1_565
O16 K4 O12 107.22(12) . 1_565
O12W K4 O12 130.48(13) 2_666 1_565
O1W K4 O12 81.12(11) 1_565 1_565
O9W K4 O5W 143.75(13) . 1_655
O16 K4 O5W 74.70(11) . 1_655
O12W K4 O5W 83.53(13) 2_666 1_655
O1W K4 O5W 74.62(11) 1_565 1_655
O12 K4 O5W 139.87(12) 1_565 1_655
O9W K4 O7W 129.98(13) . .
O16 K4 O7W 76.31(11) . .
O12W K4 O7W 150.38(13) 2_666 .
O1W K4 O7W 68.67(12) 1_565 .
O12 K4 O7W 72.81(11) 1_565 .
O5W K4 O7W 68.78(11) 1_655 .
O9W K4 O10W 66.89(13) . 1_565
O16 K4 O10W 146.76(12) . 1_565
O12W K4 O10W 73.80(13) 2_666 1_565
O1W K4 O10W 71.34(12) 1_565 1_565
O12 K4 O10W 57.99(12) 1_565 1_565
O5W K4 O10W 136.90(13) 1_655 1_565
O7W K4 O10W 119.80(12) . 1_565
O9W K4 O6W 67.29(14) . .
O16 K4 O6W 53.97(11) . .
O12W K4 O6W 142.94(15) 2_666 .
O1W K4 O6W 120.50(13) 1_565 .
O12 K4 O6W 53.25(12) 1_565 .
O5W K4 O6W 115.08(13) 1_655 .
O7W K4 O6W 63.16(13) . .
O10W K4 O6W 104.73(13) 1_565 .
O9W K4 Na1 172.70(11) . 1_565
O16 K4 Na1 98.86(9) . 1_565
O12W K4 Na1 108.10(11) 2_666 1_565
O1W K4 Na1 41.36(9) 1_565 1_565
O12 K4 Na1 100.62(9) 1_565 1_565
O5W K4 Na1 41.50(8) 1_655 1_565
O7W K4 Na1 43.35(8) . 1_565
O10W K4 Na1 112.63(10) 1_565 1_565
O6W K4 Na1 106.40(11) . 1_565
O9W K4 K6 78.79(11) . 2_666
O16 K4 K6 139.48(9) . 2_666
O12W K4 K6 34.62(10) 2_666 2_666
O1W K4 K6 73.46(9) 1_565 2_666
O12 K4 K6 99.33(9) 1_565 2_666
O5W K4 K6 103.66(9) 1_655 2_666
O7W K4 K6 142.05(9) . 2_666
O10W K4 K6 41.38(9) 1_565 2_666
O6W K4 K6 140.94(11) . 2_666
Na1 K4 K6 105.78(5) 1_565 2_666
O15 K5 O9 92.24(12) . 2_665
O15 K5 O7W 98.53(12) . .
O9 K5 O7W 161.13(12) 2_665 .
O15 K5 O18 109.00(12) . 1_565
O9 K5 O18 89.64(11) 2_665 1_565
O7W K5 O18 101.31(12) . 1_565
O15 K5 O4W 154.48(11) . 1_565
O9 K5 O4W 92.95(12) 2_665 1_565
O7W K5 O4W 70.83(12) . 1_565
O18 K5 O4W 96.01(12) 1_565 1_565
O15 K5 O3W 86.94(11) . 1_655
O9 K5 O3W 95.32(11) 2_665 1_655
O7W K5 O3W 70.01(11) . 1_655
O18 K5 O3W 163.15(13) 1_565 1_655
O4W K5 O3W 67.71(11) 1_565 1_655
O15 K5 Na1 116.42(9) . 1_565
O9 K5 Na1 118.54(9) 2_665 1_565
O7W K5 Na1 42.63(9) . 1_565
O18 K5 Na1 123.87(10) 1_565 1_565
O4W K5 Na1 40.59(8) 1_565 1_565
O3W K5 Na1 40.27(9) 1_655 1_565
O15 K5 Nb5 126.25(9) . 1_565
O9 K5 Nb5 106.05(8) 2_665 1_565
O7W K5 Nb5 79.92(8) . 1_565
O18 K5 Nb5 25.54(8) 1_565 1_565
O4W K5 Nb5 75.90(8) 1_565 1_565
O3W K5 Nb5 138.50(9) 1_655 1_565
Na1 K5 Nb5 98.45(5) 1_565 1_565
O15 K5 Nb4 23.59(8) . .
O9 K5 Nb4 109.11(9) 2_665 .
O7W K5 Nb4 77.60(9) . .
O18 K5 Nb4 123.73(9) 1_565 .
O4W K5 Nb4 133.32(8) 1_565 .
O3W K5 Nb4 69.65(8) 1_655 .
Na1 K5 Nb4 93.38(4) 1_565 .
Nb5 K5 Nb4 131.25(4) 1_565 .
O15 K5 Nb6 104.02(9) . 2_665
O9 K5 Nb6 24.00(8) 2_665 2_665
O7W K5 Nb6 137.17(9) . 2_665
O18 K5 Nb6 104.97(9) 1_565 2_665
O4W K5 Nb6 73.27(8) 1_565 2_665
O3W K5 Nb6 75.32(8) 1_655 2_665
Na1 K5 Nb6 94.54(5) 1_565 2_665
Nb5 K5 Nb6 112.97(3) 1_565 2_665
Nb4 K5 Nb6 112.96(4) . 2_665
O15 K5 K3 103.76(9) . 2_665
O9 K5 K3 44.46(8) 2_665 2_665
O7W K5 K3 144.44(9) . 2_665
O18 K5 K3 45.21(8) 1_565 2_665
O4W K5 K3 97.39(8) 1_565 2_665
O3W K5 K3 137.82(9) 1_655 2_665
Na1 K5 K3 137.90(6) 1_565 2_665
Nb5 K5 K3 64.57(3) 1_565 2_665
Nb4 K5 K3 127.34(4) . 2_665
Nb6 K5 K3 62.52(3) 2_665 2_665
O15 K5 K1 45.33(8) . 2_565
O9 K5 K1 46.93(9) 2_665 2_565
O7W K5 K1 141.94(9) . 2_565
O18 K5 K1 102.28(9) 1_565 2_565
O4W K5 K1 134.86(9) 1_565 2_565
O3W K5 K1 92.79(9) 1_655 2_565
Na1 K5 K1 132.95(5) 1_565 2_565
Nb5 K5 K1 127.76(4) 1_565 2_565
Nb4 K5 K1 64.48(3) . 2_565
Nb6 K5 K1 62.28(3) 2_665 2_565
K3 K5 K1 69.59(4) 2_665 2_565
O6W K6 O12W 109.92(16) 2_566 .
O6W K6 O11W 90.15(15) 2_566 .
O12W K6 O11W 140.64(15) . .
O6W K6 O6 106.60(15) 2_566 .
O12W K6 O6 82.53(13) . .
O11W K6 O6 124.84(13) . .
O6W K6 O20 155.36(16) 2_566 .
O12W K6 O20 86.25(13) . .
O11W K6 O20 88.21(12) . .
O6 K6 O20 55.75(10) . .
O6W K6 O10W 141.88(16) 2_566 2_656
O12W K6 O10W 74.77(14) . 2_656
O11W K6 O10W 69.08(13) . 2_656
O6 K6 O10W 111.51(12) . 2_656
O20 K6 O10W 58.98(11) . 2_656
O6W K6 O14 102.01(15) 2_566 .
O12W K6 O14 132.68(13) . .
O11W K6 O14 70.47(12) . .
O6 K6 O14 54.87(10) . .
O20 K6 O14 54.46(10) . .
O10W K6 O14 100.49(12) 2_656 .
O6W K6 O8W 59.12(18) 2_566 .
O12W K6 O8W 68.36(16) . .
O11W K6 O8W 96.74(15) . .
O6 K6 O8W 137.22(13) . .
O20 K6 O8W 145.44(15) . .
O10W K6 O8W 90.89(14) 2_656 .
O14 K6 O8W 158.04(15) . .
O6W K6 Nb1 136.10(13) 2_566 .
O12W K6 Nb1 71.40(10) . .
O11W K6 Nb1 116.96(10) . .
O6 K6 Nb1 29.73(7) . .
O20 K6 Nb1 30.76(7) . .
O10W K6 Nb1 81.89(9) 2_656 .
O14 K6 Nb1 61.39(7) . .
O8W K6 Nb1 139.61(13) . .
O6W K6 Nb3 94.18(14) 2_566 .
O12W K6 Nb3 112.00(11) . .
O11W K6 Nb3 99.33(10) . .
O6 K6 Nb3 29.51(8) . .
O20 K6 Nb3 61.92(7) . .
O10W K6 Nb3 119.82(10) 2_656 .
O14 K6 Nb3 30.04(6) . .
O8W K6 Nb3 148.80(11) . .
Nb1 K6 Nb3 50.13(2) . .
O1W Na1 O3W 174.15(17) . 1_645
O1W Na1 O5W 95.94(16) . 1_645
O3W Na1 O5W 86.13(16) 1_645 1_645
O1W Na1 O4W 88.52(16) . .
O3W Na1 O4W 89.01(16) 1_645 .
O5W Na1 O4W 173.67(19) 1_645 .
O1W Na1 O2W 95.35(17) . 1_645
O3W Na1 O2W 89.71(16) 1_645 1_645
O5W Na1 O2W 99.22(15) 1_645 1_645
O4W Na1 O2W 84.80(15) . 1_645
O1W Na1 O7W 86.60(16) . 1_545
O3W Na1 O7W 88.01(16) 1_645 1_545
O5W Na1 O7W 87.90(15) 1_645 1_545
O4W Na1 O7W 87.87(15) . 1_545
O2W Na1 O7W 172.37(16) 1_645 1_545
O1W Na1 K4 53.19(11) . 1_545
O3W Na1 K4 124.91(13) 1_645 1_545
O5W Na1 K4 55.19(11) 1_645 1_545
O4W Na1 K4 125.47(12) . 1_545
O2W Na1 K4 129.87(13) 1_645 1_545
O7W Na1 K4 56.80(11) 1_545 1_545
O1W Na1 K1 128.27(13) . 1_645
O3W Na1 K1 57.20(11) 1_645 1_645
O5W Na1 K1 53.91(11) 1_645 1_645
O4W Na1 K1 126.00(12) . 1_645
O2W Na1 K1 57.47(11) 1_645 1_645
O7W Na1 K1 126.42(12) 1_545 1_645
K4 Na1 K1 108.53(6) 1_545 1_645
O1W Na1 K5 119.16(12) . 1_545
O3W Na1 K5 55.31(11) 1_645 1_545
O5W Na1 K5 119.63(13) 1_645 1_545
O4W Na1 K5 54.07(12) . 1_545
O2W Na1 K5 121.88(12) 1_645 1_545
O7W Na1 K5 51.26(11) 1_545 1_545
K4 Na1 K5 108.06(7) 1_545 1_545
K1 Na1 K5 112.50(7) 1_645 1_545
O1W Na1 K3 56.26(11) . .
O3W Na1 K3 126.01(13) 1_645 .
O5W Na1 K3 129.87(14) 1_645 .
O4W Na1 K3 56.44(12) . .
O2W Na1 K3 51.21(11) 1_645 .
O7W Na1 K3 125.46(12) 1_545 .
K4 Na1 K3 109.08(7) 1_545 .
K1 Na1 K3 108.12(6) 1_645 .
K5 Na1 K3 110.49(6) 1_545 .
Nb3 O1 Nb4 115.07(16) . .
Nb3 O1 K1 101.36(15) . .
Nb4 O1 K1 102.52(14) . .
Nb2 O4 Nb6 115.64(16) . .
Nb2 O4 K2 105.34(14) . .
Nb6 O4 K2 101.43(14) . .
Nb1 O6 Nb3 112.53(16) . .
Nb1 O6 K6 103.14(14) . .
Nb3 O6 K6 104.94(14) . .
Nb6 O3 Nb5 117.03(17) . .
Nb2 O5 Nb5 116.29(17) . .
Nb1 O7 Nb6 114.30(17) . .
Nb1 O7 K2 105.78(13) . .
Nb6 O7 K2 98.94(12) . .
Nb4 O2 Nb6 116.07(16) . .
Nb1 O20 Nb2 111.80(17) . .
Nb1 O20 K6 99.30(13) . .
Nb2 O20 K6 104.52(14) . .
Nb1 O20 K2 102.71(14) . .
Nb2 O20 K2 99.74(13) . .
K6 O20 K2 138.08(13) . .
Nb1 O19 Nb3 91.30(12) . .
Nb1 O19 Nb2 92.45(13) . .
Nb3 O19 Nb2 90.83(12) . .
Nb1 O19 Nb4 91.04(12) . .
Nb3 O19 Nb4 89.60(11) . .
Nb2 O19 Nb4 176.47(18) . .
Nb1 O19 Nb6 91.22(13) . .
Nb3 O19 Nb6 177.21(18) . .
Nb2 O19 Nb6 90.27(11) . .
Nb4 O19 Nb6 89.15(11) . .
Nb1 O19 Nb5 179.12(17) . .
Nb3 O19 Nb5 89.22(13) . .
Nb2 O19 Nb5 88.24(12) . .
Nb4 O19 Nb5 88.26(12) . .
Nb6 O19 Nb5 88.24(11) . .
Na1 O5W K1 85.32(13) 1_465 .
Na1 O5W K4 83.31(13) 1_465 1_455
K1 O5W K4 165.06(16) . 1_455
Nb5 O18 K3 129.34(19) . 2_655
Nb5 O18 K5 110.97(17) . 1_545
K3 O18 K5 89.30(11) 2_655 1_545
Nb5 O18 K3 123.38(18) . 1_455
K3 O18 K3 95.97(12) 2_655 1_455
K5 O18 K3 99.89(12) 1_545 1_455
Na1 O4W K5 85.34(14) . 1_545
Na1 O4W K3 84.17(14) . .
K5 O4W K3 169.29(15) 1_545 .
Nb4 O17 Nb5 117.18(17) . .
Nb4 O17 K1 100.52(13) . .
Nb5 O17 K1 101.28(14) . .
Nb1 O16 K4 136.68(18) . .
Na1 O3W K5 84.43(13) 1_465 1_455
Na1 O3W K1 82.33(13) 1_465 .
K5 O3W K1 166.74(16) 1_455 .
Na1 O2W K3 88.27(13) 1_465 1_465
Na1 O2W K1 81.01(13) 1_465 .
K3 O2W K1 165.65(15) 1_465 .
Na1 O1W K4 85.45(14) . 1_545
Na1 O1W K3 84.83(13) . .
K4 O1W K3 167.58(15) 1_545 .
Nb4 O15 K5 118.49(19) . .
Nb4 O15 K1 129.85(18) . 2_565
K5 O15 K1 92.16(11) . 2_565
Nb3 O14 Nb2 113.84(16) . .
Nb3 O14 K6 99.92(13) . .
Nb2 O14 K6 103.16(14) . .
Nb1 O13 Nb4 113.96(17) . .
Nb2 O12 K4 132.00(18) . 1_545
Nb3 O11 Nb5 116.09(17) . .
Nb3 O11 K1 101.28(13) . .
Nb5 O11 K1 103.09(13) . .
Nb3 O10 K2 115.42(17) . 1_455
Nb6 O9 K3 126.69(18) . .
Nb6 O9 K5 115.96(18) . 2_665
K3 O9 K5 90.53(11) . 2_665
Nb6 O9 K1 119.15(17) . 1_655
K3 O9 K1 105.74(12) . 1_655
K5 O9 K1 89.07(11) 2_665 1_655
K6 O6W K4 162.3(2) 2_566 .
Na1 O7W K5 86.11(13) 1_565 .
Na1 O7W K4 79.85(13) 1_565 .
K5 O7W K4 165.95(16) . .
K4 O9W K2 132.98(17) . 2_666
K2 O10W K4 120.84(17) . 1_545
K2 O10W K6 98.51(14) . 2_656
K4 O10W K6 97.35(13) 1_545 2_656
K2 O11W K6 107.85(17) 2_656 .
K6 O12W K4 109.64(16) . 2_666
K3 O13W K2 115.0(2) 2_656 2_656

loop_
_geom_bond_atom_site_label_1
_geom_bond_atom_site_label_2
_geom_bond_distance
_geom_bond_site_symmetry_2
Nb1 O16 1.814(4) .
Nb1 O6 1.943(4) .
Nb1 O13 1.948(3) .
Nb1 O7 1.958(3) .
Nb1 O20 1.978(3) .
Nb1 O19 2.244(4) .
Nb1 Nb3 3.2647(6) .
Nb1 Nb2 3.3048(6) .
Nb1 Nb4 3.3142(6) .
Nb1 Nb6 3.3342(6) .
Nb1 K6 3.8167(15) .
Nb2 O12 1.786(3) .
Nb2 O5 1.953(4) .
Nb2 O14 1.980(3) .
Nb2 O4 1.980(3) .
Nb2 O20 2.013(4) .
Nb2 O19 2.332(3) .
Nb2 Nb3 3.3143(6) .
Nb2 Nb5 3.3428(7) .
Nb2 K2 3.8807(15) .
Nb2 K6 3.9750(16) .
Nb3 O10 1.793(4) .
Nb3 O1 1.969(3) .
Nb3 O11 1.971(4) .
Nb3 O14 1.976(3) .
Nb3 O6 1.982(4) .
Nb3 O19 2.321(3) .
Nb3 Nb4 3.3263(6) .
Nb3 K1 3.8050(14) .
Nb3 K6 3.8880(16) .
Nb4 O15 1.772(3) .
Nb4 O1 1.973(3) .
Nb4 O17 1.978(4) .
Nb4 O2 1.987(3) .
Nb4 O13 2.004(4) .
Nb4 O19 2.399(3) .
Nb4 K1 3.8371(14) .
Nb4 K5 3.8917(14) .
Nb5 O18 1.766(4) .
Nb5 O5 1.982(3) .
Nb5 O17 1.993(3) .
Nb5 O11 1.994(3) .
Nb5 O3 2.002(4) .
Nb5 O19 2.467(4) .
Nb5 K5 3.8251(14) 1_545
Nb5 K1 3.8665(13) .
Nb5 K3 4.1562(15) 2_655
Nb6 O9 1.768(3) .
Nb6 O3 1.988(4) .
Nb6 O2 1.998(3) .
Nb6 O4 2.000(3) .
Nb6 O7 2.011(4) .
Nb6 O19 2.419(3) .
Nb6 K2 3.7964(15) .
Nb6 K5 3.9084(15) 2_665
Nb6 K3 4.0798(14) .
Nb6 K1 4.1039(14) 1_655
K1 O15 2.865(4) 2_565
K1 O5W 2.888(4) .
K1 O1 2.891(4) .
K1 O11 2.892(4) .
K1 O9 2.941(4) 1_455
K1 O17 2.947(4) .
K1 O3W 3.021(4) .
K1 O2W 3.041(4) .
K1 Na1 3.562(2) 1_465
K2 O11W 2.745(4) 2_656
K2 O13W 2.817(5) 2_656
K2 O10W 2.855(5) .
K2 O4 2.855(4) .
K2 O9W 2.857(5) 2_666
K2 O7 2.923(4) .
K2 O20 2.995(4) .
K2 O10 3.058(4) 1_655
K3 O9 2.769(4) .
K3 O13W 2.782(5) 2_656
K3 O18 2.806(4) 2_655
K3 O2W 2.867(4) 1_645
K3 O18 2.970(4) 1_655
K3 O1W 3.070(4) .
K3 O4W 3.080(5) .
K3 Na1 3.677(3) .
K3 K5 3.9534(19) 2_665
K3 Nb5 4.1561(15) 2_655
K3 K3 4.292(3) 2_755
K4 O9W 2.745(4) .
K4 O16 2.796(4) .
K4 O12W 2.797(5) 2_666
K4 O1W 2.809(4) 1_565
K4 O12 2.882(4) 1_565
K4 O5W 2.891(4) 1_655
K4 O7W 2.973(4) .
K4 O10W 3.000(5) 1_565
K4 O6W 3.415(5) .
K4 Na1 3.497(3) 1_565
K4 K6 4.510(2) 2_666
K5 O15 2.722(4) .
K5 O9 2.796(4) 2_665
K5 O7W 2.809(4) .
K5 O18 2.819(4) 1_565
K5 O4W 2.919(5) 1_565
K5 O3W 2.968(4) 1_655
K5 Na1 3.593(3) 1_565
K5 Nb5 3.8250(14) 1_565
K5 Nb6 3.9084(15) 2_665
K5 K3 3.9535(19) 2_665
K5 K1 4.025(2) 2_565
K6 O6W 2.713(5) 2_566
K6 O12W 2.721(5) .
K6 O11W 2.750(5) .
K6 O6 2.873(4) .
K6 O20 2.960(4) .
K6 O10W 3.006(5) 2_656
K6 O14 3.026(4) .
K6 O8W 3.208(7) .
Na1 O1W 2.318(5) .
Na1 O3W 2.333(5) 1_645
Na1 O5W 2.334(4) 1_645
Na1 O4W 2.345(4) .
Na1 O2W 2.390(4) 1_645
Na1 O7W 2.439(4) 1_545
Na1 K4 3.498(3) 1_545
Na1 K1 3.562(2) 1_645
Na1 K5 3.593(3) 1_545
O5W Na1 2.334(4) 1_465
O5W K4 2.891(4) 1_455
O18 K3 2.806(4) 2_655
O18 K5 2.819(4) 1_545
O18 K3 2.970(4) 1_455
O4W K5 2.919(5) 1_545
O3W Na1 2.333(5) 1_465
O3W K5 2.968(4) 1_455
O2W Na1 2.390(4) 1_465
O2W K3 2.867(4) 1_465
O1W K4 2.809(4) 1_545
O15 K1 2.865(4) 2_565
O12 K4 2.882(4) 1_545
O10 K2 3.058(4) 1_455
O9 K5 2.796(4) 2_665
O9 K1 2.941(4) 1_655
O6W K6 2.713(5) 2_566
O7W Na1 2.439(4) 1_565
O9W K2 2.857(5) 2_666
O10W K4 2.999(5) 1_545
O10W K6 3.006(5) 2_656
O11W K2 2.745(4) 2_656
O12W K4 2.797(5) 2_666
O13W K3 2.782(5) 2_656
O13W K2 2.817(5) 2_656
